data_7704828
loop_
_publ_author_name
'Helmer, Joschua'
'Hepp, Alexander'
'Lips, Felicitas'

_publ_section_title
;
 An unsaturated amido-substituted six-vertex germanium cluster and its
 reactions with alkenes and alkynes.
;
_journal_issue 34
_journal_name_full 'Dalton transactions (Cambridge, England : 2003)'
_journal_page_first 11843
_journal_page_last 11850
_journal_paper_doi 10.1039/d0dt01984d
_journal_volume 49
_journal_year 2020
_chemical_formula_sum 'C22 H36 Cl Ge N3 Si'
_chemical_formula_weight 478.67
_space_group_crystal_system orthorhombic
_space_group_IT_number 19
_space_group_name_Hall 'P 2ac 2ab'
_space_group_name_H-M_alt 'P 21 21 21'
_atom_sites_solution_hydrogens geom
_audit_creation_method SHELXL-2016/6
_audit_update_record
;
2020-06-01 deposited with the CCDC.	2020-07-13 downloaded from the CCDC.
;
_cell_angle_alpha 90
_cell_angle_beta 90
_cell_angle_gamma 90
_cell_formula_units_Z 4
_cell_length_a 9.9016(2)
_cell_length_b 13.3519(3)
_cell_length_c 18.7267(4)
_cell_measurement_reflns_used 9860
_cell_measurement_temperature 100(2)
_cell_measurement_theta_max 27.14
_cell_measurement_theta_min 2.33
_cell_volume 2475.77(9)
_computing_cell_refinement 'Bruker SAINT'
_computing_data_collection 'Bruker APEX2'
_computing_data_reduction 'Bruker SAINT'
_computing_molecular_graphics 'Bruker SHELXTL'
_computing_publication_material 'Bruker SHELXTL'
_computing_structure_refinement 'SHELXL-2016/6 (Sheldrick, 2016)'
_computing_structure_solution 'SHELXT 2014/5 (Sheldrick, 2014)'
_diffrn_ambient_temperature 100(2)
_diffrn_measured_fraction_theta_full 0.999
_diffrn_measured_fraction_theta_max 0.999
_diffrn_measurement_device_type 'Bruker APEX-II CCD'
_diffrn_measurement_method '\f and \w scans'
_diffrn_radiation_type MoK\a
_diffrn_radiation_wavelength 0.71073
_diffrn_reflns_av_R_equivalents 0.0534
_diffrn_reflns_av_unetI/netI 0.0369
_diffrn_reflns_Laue_measured_fraction_full 0.999
_diffrn_reflns_Laue_measured_fraction_max 0.999
_diffrn_reflns_limit_h_max 12
_diffrn_reflns_limit_h_min -12
_diffrn_reflns_limit_k_max 17
_diffrn_reflns_limit_k_min -17
_diffrn_reflns_limit_l_max 24
_diffrn_reflns_limit_l_min -24
_diffrn_reflns_number 34910
_diffrn_reflns_point_group_measured_fraction_full 1.000
_diffrn_reflns_point_group_measured_fraction_max 0.999
_diffrn_reflns_theta_full 25.242
_diffrn_reflns_theta_max 27.142
_diffrn_reflns_theta_min 1.873
_exptl_absorpt_coefficient_mu 1.406
_exptl_absorpt_correction_T_max 0.6788
_exptl_absorpt_correction_T_min 0.5401
_exptl_absorpt_correction_type multi-scan
_exptl_absorpt_process_details SADABS
_exptl_crystal_colour colourless
_exptl_crystal_density_diffrn 1.284
_exptl_crystal_description plate
_exptl_crystal_F_000 1008
_exptl_crystal_size_max 0.554
_exptl_crystal_size_mid 0.337
_exptl_crystal_size_min 0.154
_refine_diff_density_max 0.341
_refine_diff_density_min -0.194
_refine_diff_density_rms 0.047
_refine_ls_abs_structure_details
;
 Refined as an inversion twin.
;
_refine_ls_abs_structure_Flack 0.050(8)
_refine_ls_extinction_method none
_refine_ls_goodness_of_fit_ref 1.041
_refine_ls_hydrogen_treatment constr
_refine_ls_matrix_type full
_refine_ls_number_parameters 275
_refine_ls_number_reflns 5468
_refine_ls_number_restraints 0
_refine_ls_restrained_S_all 1.041
_refine_ls_R_factor_all 0.0230
_refine_ls_R_factor_gt 0.0220
_refine_ls_shift/su_max 0.000
_refine_ls_shift/su_mean 0.000
_refine_ls_structure_factor_coef Fsqd
_refine_ls_weighting_details 'w=1/[\s^2^(Fo^2^)+(0.0246P)^2^+0.4029P] where P=(Fo^2^+2Fc^2^)/3'
_refine_ls_weighting_scheme calc
_refine_ls_wR_factor_gt 0.0584
_refine_ls_wR_factor_ref 0.0587
_reflns_Friedel_coverage 0.773
_reflns_Friedel_fraction_full 1.000
_reflns_Friedel_fraction_max 1.000
_reflns_number_gt 5316
_reflns_number_total 5468
_reflns_threshold_expression 'I > 2\s(I)'
_cod_data_source_file d0dt01984d2.cif
_cod_data_source_block fl190224o1_a
_cod_depositor_comments 'Adding full bibliography for 7704828--7704832.cif.'
_cod_database_code 7704828
_shelx_shelxl_version_number 2016/6
_shelx_space_group_comment
;
The symmetry employed for this shelxl refinement is uniquely defined
by the following loop, which should always be used as a source of
symmetry information in preference to the above space-group names.
They are only intended as comments.
;

loop_
_space_group_symop_operation_xyz
'x, y, z'
'x+1/2, -y+1/2, -z'
'-x, y+1/2, -z+1/2'
'-x+1/2, -y, z+1/2'

loop_
_atom_site_label
_atom_site_type_symbol
_atom_site_fract_x
_atom_site_fract_y
_atom_site_fract_z
_atom_site_U_iso_or_equiv
_atom_site_adp_type
_atom_site_occupancy
_atom_site_site_symmetry_order
_atom_site_calc_flag
_atom_site_refinement_flags_posn
_atom_site_refinement_flags_adp
_atom_site_refinement_flags_occupancy
_atom_site_disorder_assembly
_atom_site_disorder_group
Ge1 Ge 0.54919(3) 0.63384(2) 0.59433(2) 0.01562(8) Uani 0.9381(12) 1 d . . P A 1
Cl1 Cl 0.32499(6) 0.61041(6) 0.62716(4) 0.02567(16) Uani 0.9381(12) 1 d . . P A 1
Ge1A Ge 0.4469(5) 0.5685(3) 0.5925(3) 0.0279(15) Uani 0.0619(12) 1 d . . P A 2
Cl1A Cl 0.5680(14) 0.7050(8) 0.6208(6) 0.036(3) Uani 0.0619(12) 1 d . . P A 2
Si1 Si 0.56983(7) 0.38942(5) 0.55741(3) 0.01763(15) Uani 1 1 d . . . . .
N1 N 0.6197(2) 0.50070(15) 0.59761(12) 0.0161(4) Uani 1 1 d . . . . .
N2 N 0.4995(2) 0.63176(18) 0.48625(11) 0.0203(4) Uani 1 1 d . . . . .
N3 N 0.4459(2) 0.70663(16) 0.27262(11) 0.0225(4) Uani 1 1 d . . . . .
C1 C 0.7309(2) 0.50283(18) 0.64685(12) 0.0143(5) Uani 1 1 d . . . . .
C2 C 0.7044(3) 0.50294(18) 0.72130(13) 0.0175(5) Uani 1 1 d . . . . .
C3 C 0.8138(3) 0.51527(19) 0.76829(14) 0.0200(5) Uani 1 1 d . . . . .
H3 H 0.797221 0.516982 0.818248 0.024 Uiso 1 1 calc R U . . .
C4 C 0.9439(3) 0.52492(18) 0.74395(13) 0.0207(5) Uani 1 1 d . . . . .
H4 H 1.015934 0.533470 0.776877 0.025 Uiso 1 1 calc R U . . .
C5 C 0.9700(3) 0.52216(18) 0.67121(14) 0.0195(5) Uani 1 1 d . . . . .
H5 H 1.060392 0.527409 0.654655 0.023 Uiso 1 1 calc R U . . .
C6 C 0.8649(2) 0.51175(17) 0.62205(13) 0.0150(5) Uani 1 1 d . . . . .
C7 C 0.5647(3) 0.4891(2) 0.75196(13) 0.0224(5) Uani 1 1 d . . . . .
H7 H 0.501018 0.478410 0.711217 0.027 Uiso 1 1 calc R U . . .
C8 C 0.5579(3) 0.3964(2) 0.79997(14) 0.0309(6) Uani 1 1 d . . . . .
H8A H 0.466234 0.389302 0.819069 0.046 Uiso 1 1 calc R U . . .
H8B H 0.581102 0.336744 0.772059 0.046 Uiso 1 1 calc R U . . .
H8C H 0.621941 0.403826 0.839507 0.046 Uiso 1 1 calc R U . . .
C9 C 0.5180(3) 0.5825(3) 0.79272(16) 0.0362(8) Uani 1 1 d . . . . .
H9A H 0.427176 0.571087 0.811911 0.054 Uiso 1 1 calc R U . . .
H9B H 0.580602 0.596003 0.832072 0.054 Uiso 1 1 calc R U . . .
H9C H 0.516256 0.639980 0.760223 0.054 Uiso 1 1 calc R U . . .
C10 C 0.8990(3) 0.51184(18) 0.54319(13) 0.0166(5) Uani 1 1 d . . . . .
H10 H 0.812477 0.505538 0.516013 0.020 Uiso 1 1 calc R U . . .
C11 C 0.9891(3) 0.4231(2) 0.52254(16) 0.0284(7) Uani 1 1 d . . . . .
H11A H 1.008751 0.425853 0.471285 0.043 Uiso 1 1 calc R U . . .
H11B H 1.073780 0.426345 0.549519 0.043 Uiso 1 1 calc R U . . .
H11C H 0.942342 0.360265 0.533600 0.043 Uiso 1 1 calc R U . . .
C12 C 0.9662(3) 0.6094(2) 0.52060(14) 0.0253(6) Uani 1 1 d . . . . .
H12A H 0.986852 0.606900 0.469447 0.038 Uiso 1 1 calc R U . . .
H12B H 0.905098 0.665538 0.530163 0.038 Uiso 1 1 calc R U . . .
H12C H 1.050061 0.618559 0.547657 0.038 Uiso 1 1 calc R U . . .
C13 C 0.6634(3) 0.2835(2) 0.59977(16) 0.0296(6) Uani 1 1 d . . . . .
H13A H 0.635950 0.220295 0.577454 0.044 Uiso 1 1 calc R U . . .
H13B H 0.760698 0.293248 0.593162 0.044 Uiso 1 1 calc R U . . .
H13C H 0.642659 0.281331 0.650915 0.044 Uiso 1 1 calc R U . . .
C14 C 0.6049(3) 0.3840(2) 0.45902(13) 0.0262(6) Uani 1 1 d . . . . .
H14A H 0.574290 0.319476 0.440020 0.039 Uiso 1 1 calc R U . . .
H14B H 0.556596 0.438398 0.434916 0.039 Uiso 1 1 calc R U . . .
H14C H 0.702139 0.391243 0.450745 0.039 Uiso 1 1 calc R U . . .
C15 C 0.3849(3) 0.3681(3) 0.56736(17) 0.0383(7) Uani 1 1 d . . . . .
H15A H 0.360091 0.304918 0.544173 0.057 Uiso 1 1 calc R U . . .
H15B H 0.361772 0.364812 0.618191 0.057 Uiso 1 1 calc R U . . .
H15C H 0.335416 0.423366 0.544939 0.057 Uiso 1 1 calc R U . . .
C16 C 0.3774(3) 0.6244(2) 0.45518(13) 0.0221(5) Uani 1 1 d . . . . .
H16 H 0.303081 0.603443 0.483552 0.027 Uiso 1 1 calc R U . . .
C17 C 0.3549(3) 0.6459(2) 0.38409(13) 0.0215(5) Uani 1 1 d . . . . .
H17 H 0.267131 0.638477 0.364335 0.026 Uiso 1 1 calc R U . . .
C18 C 0.4631(3) 0.67911(18) 0.34066(13) 0.0186(5) Uani 1 1 d . . . . .
C19 C 0.5914(3) 0.6830(2) 0.37413(14) 0.0199(5) Uani 1 1 d . . . . .
H19 H 0.668891 0.701643 0.347373 0.024 Uiso 1 1 calc R U . . .
C20 C 0.6034(3) 0.65992(19) 0.44443(14) 0.0210(5) Uani 1 1 d . . . . .
H20 H 0.690533 0.663927 0.465450 0.025 Uiso 1 1 calc R U . . .
C21 C 0.3135(3) 0.7008(3) 0.23918(16) 0.0329(7) Uani 1 1 d . . . . .
H21A H 0.247881 0.738018 0.268023 0.049 Uiso 1 1 calc R U . . .
H21B H 0.285552 0.630599 0.235768 0.049 Uiso 1 1 calc R U . . .
H21C H 0.317914 0.730025 0.191216 0.049 Uiso 1 1 calc R U . . .
C22 C 0.5615(3) 0.7352(2) 0.22853(14) 0.0258(6) Uani 1 1 d . . . . .
H22A H 0.529239 0.764404 0.183660 0.039 Uiso 1 1 calc R U . . .
H22B H 0.616202 0.675756 0.218211 0.039 Uiso 1 1 calc R U . . .
H22C H 0.616441 0.784485 0.254173 0.039 Uiso 1 1 calc R U . . .

loop_
_atom_site_aniso_label
_atom_site_aniso_U_11
_atom_site_aniso_U_22
_atom_site_aniso_U_33
_atom_site_aniso_U_23
_atom_site_aniso_U_13
_atom_site_aniso_U_12
Ge1 0.01493(13) 0.01690(14) 0.01502(13) -0.00199(11) -0.00194(10) 0.00313(11)
Cl1 0.0154(3) 0.0401(4) 0.0215(3) -0.0008(3) 0.0024(2) 0.0078(3)
Ge1A 0.032(3) 0.032(3) 0.019(2) 0.0050(19) -0.003(2) 0.004(2)
Cl1A 0.060(8) 0.016(5) 0.031(6) -0.004(4) -0.026(6) 0.001(5)
Si1 0.0157(3) 0.0234(4) 0.0138(3) -0.0008(2) -0.0004(2) -0.0040(3)
N1 0.0145(10) 0.0203(10) 0.0135(10) 0.0008(8) 0.0005(8) 0.0027(7)
N2 0.0206(10) 0.0221(11) 0.0183(10) 0.0010(9) -0.0013(8) 0.0062(9)
N3 0.0237(11) 0.0255(11) 0.0181(11) 0.0012(8) -0.0019(9) 0.0019(10)
C1 0.0176(12) 0.0121(11) 0.0132(12) -0.0002(8) -0.0024(9) 0.0035(9)
C2 0.0220(13) 0.0158(12) 0.0147(12) -0.0003(9) 0.0015(10) 0.0040(9)
C3 0.0290(14) 0.0172(12) 0.0138(12) -0.0003(9) -0.0025(10) -0.0002(10)
C4 0.0266(13) 0.0158(11) 0.0198(12) 0.0013(9) -0.0095(11) -0.0051(11)
C5 0.0179(13) 0.0182(12) 0.0224(13) 0.0023(9) -0.0034(10) -0.0026(10)
C6 0.0192(12) 0.0102(11) 0.0158(11) -0.0003(8) -0.0012(9) -0.0005(9)
C7 0.0200(13) 0.0329(14) 0.0144(12) 0.0005(10) 0.0008(10) 0.0054(11)
C8 0.0240(14) 0.0466(17) 0.0222(13) 0.0097(11) 0.0038(11) -0.0026(13)
C9 0.0357(18) 0.048(2) 0.0246(15) -0.0065(13) 0.0066(13) 0.0143(14)
C10 0.0155(12) 0.0189(12) 0.0154(12) -0.0016(9) 0.0012(9) -0.0006(9)
C11 0.0314(16) 0.0260(15) 0.0278(15) -0.0017(11) 0.0066(12) 0.0071(11)
C12 0.0296(15) 0.0277(14) 0.0187(12) 0.0024(10) 0.0003(11) -0.0069(12)
C13 0.0408(17) 0.0209(13) 0.0271(15) 0.0014(11) -0.0092(13) -0.0052(11)
C14 0.0325(14) 0.0291(15) 0.0169(12) -0.0038(11) -0.0008(10) -0.0047(12)
C15 0.0243(14) 0.0475(19) 0.0432(17) -0.0154(15) 0.0060(12) -0.0133(15)
C16 0.0200(12) 0.0249(14) 0.0213(12) 0.0019(11) 0.0020(9) 0.0026(11)
C17 0.0164(12) 0.0269(14) 0.0211(13) -0.0006(10) -0.0039(9) 0.0019(10)
C18 0.0208(13) 0.0159(11) 0.0190(12) -0.0030(9) -0.0017(10) 0.0045(10)
C19 0.0179(13) 0.0194(13) 0.0223(13) -0.0024(10) 0.0012(10) 0.0027(9)
C20 0.0180(12) 0.0238(14) 0.0213(13) -0.0032(10) -0.0038(10) 0.0053(10)
C21 0.0322(17) 0.0438(19) 0.0226(15) 0.0044(13) -0.0096(12) 0.0017(14)
C22 0.0313(15) 0.0244(13) 0.0217(13) 0.0033(10) 0.0048(11) 0.0055(12)

loop_
_atom_type_symbol
_atom_type_description
_atom_type_scat_dispersion_real
_atom_type_scat_dispersion_imag
_atom_type_scat_source
C C 0.0033 0.0016 'International Tables Vol C Tables 4.2.6.8 and 6.1.1.4'
H H 0.0000 0.0000 'International Tables Vol C Tables 4.2.6.8 and 6.1.1.4'
N N 0.0061 0.0033 'International Tables Vol C Tables 4.2.6.8 and 6.1.1.4'
Si Si 0.0817 0.0704 'International Tables Vol C Tables 4.2.6.8 and 6.1.1.4'
Cl Cl 0.1484 0.1585 'International Tables Vol C Tables 4.2.6.8 and 6.1.1.4'
Ge Ge 0.1547 1.8001 'International Tables Vol C Tables 4.2.6.8 and 6.1.1.4'

loop_
_geom_angle_atom_site_label_1
_geom_angle_atom_site_label_2
_geom_angle_atom_site_label_3
_geom_angle
_geom_angle_site_symmetry_1
_geom_angle_site_symmetry_3
_geom_angle_publ_flag
N1 Ge1 N2 96.04(9) . . ?
N1 Ge1 Cl1 102.44(6) . . ?
N2 Ge1 Cl1 91.69(6) . . ?
N1 Ge1A N2 90.9(2) . . ?
N1 Ge1A Cl1A 84.0(4) . . ?
N2 Ge1A Cl1A 77.2(4) . . ?
N1 Ge1A Si1 38.60(11) . . ?
N2 Ge1A Si1 90.74(18) . . ?
Cl1A Ge1A Si1 121.6(4) . . ?
N1 Si1 C15 111.54(13) . . ?
N1 Si1 C13 108.81(11) . . ?
C15 Si1 C13 109.24(16) . . ?
N1 Si1 C14 113.95(12) . . ?
C15 Si1 C14 105.91(13) . . ?
C13 Si1 C14 107.21(14) . . ?
N1 Si1 Ge1A 44.11(12) . . ?
C15 Si1 Ge1A 71.05(16) . . ?
C13 Si1 Ge1A 140.63(14) . . ?
C14 Si1 Ge1A 110.40(14) . . ?
C1 N1 Si1 120.88(16) . . ?
C1 N1 Ge1 106.40(15) . . ?
Si1 N1 Ge1 132.65(12) . . ?
C1 N1 Ge1A 134.4(2) . . ?
Si1 N1 Ge1A 97.29(17) . . ?
C16 N2 C20 117.1(2) . . ?
C16 N2 Ge1 129.31(17) . . ?
C20 N2 Ge1 112.39(17) . . ?
C16 N2 Ge1A 98.6(2) . . ?
C20 N2 Ge1A 143.7(2) . . ?
C18 N3 C21 120.7(2) . . ?
C18 N3 C22 120.7(2) . . ?
C21 N3 C22 118.4(2) . . ?
C6 C1 C2 119.8(2) . . ?
C6 C1 N1 120.7(2) . . ?
C2 C1 N1 119.3(2) . . ?
C3 C2 C1 118.2(2) . . ?
C3 C2 C7 118.9(2) . . ?
C1 C2 C7 122.9(2) . . ?
C4 C3 C2 121.8(2) . . ?
C4 C3 H3 119.1 . . ?
C2 C3 H3 119.1 . . ?
C3 C4 C5 119.9(2) . . ?
C3 C4 H4 120.0 . . ?
C5 C4 H4 120.0 . . ?
C4 C5 C6 120.8(2) . . ?
C4 C5 H5 119.6 . . ?
C6 C5 H5 119.6 . . ?
C5 C6 C1 119.5(2) . . ?
C5 C6 C10 118.5(2) . . ?
C1 C6 C10 122.0(2) . . ?
C2 C7 C8 111.3(2) . . ?
C2 C7 C9 111.5(2) . . ?
C8 C7 C9 110.6(2) . . ?
C2 C7 H7 107.8 . . ?
C8 C7 H7 107.8 . . ?
C9 C7 H7 107.8 . . ?
C7 C8 H8A 109.5 . . ?
C7 C8 H8B 109.5 . . ?
H8A C8 H8B 109.5 . . ?
C7 C8 H8C 109.5 . . ?
H8A C8 H8C 109.5 . . ?
H8B C8 H8C 109.5 . . ?
C7 C9 H9A 109.5 . . ?
C7 C9 H9B 109.5 . . ?
H9A C9 H9B 109.5 . . ?
C7 C9 H9C 109.5 . . ?
H9A C9 H9C 109.5 . . ?
H9B C9 H9C 109.5 . . ?
C6 C10 C12 111.6(2) . . ?
C6 C10 C11 112.0(2) . . ?
C12 C10 C11 109.7(2) . . ?
C6 C10 H10 107.8 . . ?
C12 C10 H10 107.8 . . ?
C11 C10 H10 107.8 . . ?
C10 C11 H11A 109.5 . . ?
C10 C11 H11B 109.5 . . ?
H11A C11 H11B 109.5 . . ?
C10 C11 H11C 109.5 . . ?
H11A C11 H11C 109.5 . . ?
H11B C11 H11C 109.5 . . ?
C10 C12 H12A 109.5 . . ?
C10 C12 H12B 109.5 . . ?
H12A C12 H12B 109.5 . . ?
C10 C12 H12C 109.5 . . ?
H12A C12 H12C 109.5 . . ?
H12B C12 H12C 109.5 . . ?
Si1 C13 H13A 109.5 . . ?
Si1 C13 H13B 109.5 . . ?
H13A C13 H13B 109.5 . . ?
Si1 C13 H13C 109.5 . . ?
H13A C13 H13C 109.5 . . ?
H13B C13 H13C 109.5 . . ?
Si1 C14 H14A 109.5 . . ?
Si1 C14 H14B 109.5 . . ?
H14A C14 H14B 109.5 . . ?
Si1 C14 H14C 109.5 . . ?
H14A C14 H14C 109.5 . . ?
H14B C14 H14C 109.5 . . ?
Si1 C15 H15A 109.5 . . ?
Si1 C15 H15B 109.5 . . ?
H15A C15 H15B 109.5 . . ?
Si1 C15 H15C 109.5 . . ?
H15A C15 H15C 109.5 . . ?
H15B C15 H15C 109.5 . . ?
N2 C16 C17 123.2(2) . . ?
N2 C16 H16 118.4 . . ?
C17 C16 H16 118.4 . . ?
C16 C17 C18 119.8(2) . . ?
C16 C17 H17 120.1 . . ?
C18 C17 H17 120.1 . . ?
N3 C18 C17 122.5(2) . . ?
N3 C18 C19 121.7(2) . . ?
C17 C18 C19 115.8(2) . . ?
C20 C19 C18 120.0(2) . . ?
C20 C19 H19 120.0 . . ?
C18 C19 H19 120.0 . . ?
N2 C20 C19 124.1(2) . . ?
N2 C20 H20 118.0 . . ?
C19 C20 H20 118.0 . . ?
N3 C21 H21A 109.5 . . ?
N3 C21 H21B 109.5 . . ?
H21A C21 H21B 109.5 . . ?
N3 C21 H21C 109.5 . . ?
H21A C21 H21C 109.5 . . ?
H21B C21 H21C 109.5 . . ?
N3 C22 H22A 109.5 . . ?
N3 C22 H22B 109.5 . . ?
H22A C22 H22B 109.5 . . ?
N3 C22 H22C 109.5 . . ?
H22A C22 H22C 109.5 . . ?
H22B C22 H22C 109.5 . . ?

loop_
_geom_bond_atom_site_label_1
_geom_bond_atom_site_label_2
_geom_bond_distance
_geom_bond_site_symmetry_2
_geom_bond_publ_flag
Ge1 N1 1.911(2) . ?
Ge1 N2 2.083(2) . ?
Ge1 Cl1 2.3247(7) . ?
Ge1A N1 1.938(5) . ?
Ge1A N2 2.223(5) . ?
Ge1A Cl1A 2.245(12) . ?
Ge1A Si1 2.762(5) . ?
Si1 N1 1.737(2) . ?
Si1 C15 1.863(3) . ?
Si1 C13 1.868(3) . ?
Si1 C14 1.876(3) . ?
N1 C1 1.436(3) . ?
N2 C16 1.345(3) . ?
N2 C20 1.346(3) . ?
N3 C18 1.337(3) . ?
N3 C21 1.455(4) . ?
N3 C22 1.462(3) . ?
C1 C6 1.411(3) . ?
C1 C2 1.419(3) . ?
C2 C3 1.405(4) . ?
C2 C7 1.509(4) . ?
C3 C4 1.373(4) . ?
C3 H3 0.9500 . ?
C4 C5 1.387(4) . ?
C4 H4 0.9500 . ?
C5 C6 1.396(3) . ?
C5 H5 0.9500 . ?
C6 C10 1.515(3) . ?
C7 C8 1.531(4) . ?
C7 C9 1.534(4) . ?
C7 H7 1.0000 . ?
C8 H8A 0.9800 . ?
C8 H8B 0.9800 . ?
C8 H8C 0.9800 . ?
C9 H9A 0.9800 . ?
C9 H9B 0.9800 . ?
C9 H9C 0.9800 . ?
C10 C12 1.523(4) . ?
C10 C11 1.533(4) . ?
C10 H10 1.0000 . ?
C11 H11A 0.9800 . ?
C11 H11B 0.9800 . ?
C11 H11C 0.9800 . ?
C12 H12A 0.9800 . ?
C12 H12B 0.9800 . ?
C12 H12C 0.9800 . ?
C13 H13A 0.9800 . ?
C13 H13B 0.9800 . ?
C13 H13C 0.9800 . ?
C14 H14A 0.9800 . ?
C14 H14B 0.9800 . ?
C14 H14C 0.9800 . ?
C15 H15A 0.9800 . ?
C15 H15B 0.9800 . ?
C15 H15C 0.9800 . ?
C16 C17 1.380(4) . ?
C16 H16 0.9500 . ?
C17 C18 1.416(4) . ?
C17 H17 0.9500 . ?
C18 C19 1.417(4) . ?
C19 C20 1.357(4) . ?
C19 H19 0.9500 . ?
C20 H20 0.9500 . ?
C21 H21A 0.9800 . ?
C21 H21B 0.9800 . ?
C21 H21C 0.9800 . ?
C22 H22A 0.9800 . ?
C22 H22B 0.9800 . ?
C22 H22C 0.9800 . ?

loop_
_geom_hbond_atom_site_label_D
_geom_hbond_atom_site_label_H
_geom_hbond_atom_site_label_A
_geom_hbond_distance_DH
_geom_hbond_distance_HA
_geom_hbond_distance_DA
_geom_hbond_angle_DHA
_geom_hbond_site_symmetry_A
C16 H16 Cl1 0.95 2.70 3.268(3) 119.0 .

loop_
_geom_torsion_atom_site_label_1
_geom_torsion_atom_site_label_2
_geom_torsion_atom_site_label_3
_geom_torsion_atom_site_label_4
_geom_torsion
_geom_torsion_site_symmetry_1
_geom_torsion_site_symmetry_2
_geom_torsion_site_symmetry_3
_geom_torsion_site_symmetry_4
_geom_torsion_publ_flag
C15 Si1 N1 C1 129.1(2) . . . . ?
C13 Si1 N1 C1 8.6(2) . . . . ?
C14 Si1 N1 C1 -111.0(2) . . . . ?
Ge1A Si1 N1 C1 153.8(3) . . . . ?
C15 Si1 N1 Ge1 -47.4(2) . . . . ?
C13 Si1 N1 Ge1 -168.01(17) . . . . ?
C14 Si1 N1 Ge1 72.43(19) . . . . ?
C15 Si1 N1 Ge1A -24.7(2) . . . . ?
C13 Si1 N1 Ge1A -145.28(19) . . . . ?
C14 Si1 N1 Ge1A 95.16(19) . . . . ?
Si1 N1 C1 C6 84.9(3) . . . . ?
Ge1 N1 C1 C6 -97.7(2) . . . . ?
Ge1A N1 C1 C6 -132.8(3) . . . . ?
Si1 N1 C1 C2 -99.5(2) . . . . ?
Ge1 N1 C1 C2 77.9(2) . . . . ?
Ge1A N1 C1 C2 42.8(4) . . . . ?
C6 C1 C2 C3 2.0(4) . . . . ?
N1 C1 C2 C3 -173.7(2) . . . . ?
C6 C1 C2 C7 -177.2(2) . . . . ?
N1 C1 C2 C7 7.2(4) . . . . ?
C1 C2 C3 C4 -1.4(4) . . . . ?
C7 C2 C3 C4 177.8(2) . . . . ?
C2 C3 C4 C5 -0.3(4) . . . . ?
C3 C4 C5 C6 1.4(4) . . . . ?
C4 C5 C6 C1 -0.7(4) . . . . ?
C4 C5 C6 C10 178.5(2) . . . . ?
C2 C1 C6 C5 -1.0(4) . . . . ?
N1 C1 C6 C5 174.6(2) . . . . ?
C2 C1 C6 C10 179.9(2) . . . . ?
N1 C1 C6 C10 -4.6(4) . . . . ?
C3 C2 C7 C8 -59.5(3) . . . . ?
C1 C2 C7 C8 119.7(3) . . . . ?
C3 C2 C7 C9 64.5(3) . . . . ?
C1 C2 C7 C9 -116.4(3) . . . . ?
C5 C6 C10 C12 -60.4(3) . . . . ?
C1 C6 C10 C12 118.8(3) . . . . ?
C5 C6 C10 C11 63.1(3) . . . . ?
C1 C6 C10 C11 -117.8(3) . . . . ?
C20 N2 C16 C17 -1.2(4) . . . . ?
Ge1 N2 C16 C17 165.2(2) . . . . ?
Ge1A N2 C16 C17 -173.9(3) . . . . ?
N2 C16 C17 C18 -1.1(4) . . . . ?
C21 N3 C18 C17 -1.8(4) . . . . ?
C22 N3 C18 C17 -176.6(2) . . . . ?
C21 N3 C18 C19 179.2(2) . . . . ?
C22 N3 C18 C19 4.4(4) . . . . ?
C16 C17 C18 N3 -176.0(3) . . . . ?
C16 C17 C18 C19 3.1(4) . . . . ?
N3 C18 C19 C20 176.2(2) . . . . ?
C17 C18 C19 C20 -2.9(4) . . . . ?
C16 N2 C20 C19 1.4(4) . . . . ?
Ge1 N2 C20 C19 -167.2(2) . . . . ?
Ge1A N2 C20 C19 169.3(3) . . . . ?
C18 C19 C20 N2 0.7(4) . . . . ?
